data_7152010
loop_
_publ_author_name
'Genady, Afaf R.'
'Nakamura, Hiroyuki'

_publ_section_title
;
 Amphiphilic allylation of arylidene-1,3-oxazol-5(4H)-one using
 bis-\p-allylpalladium complexes: an approach to synthesis of
 cyclohexyl and cyclohexenyl \a-amino acids.
;
_journal_issue 20
_journal_name_full 'Organic &amp; biomolecular chemistry'
_journal_page_first 7180
_journal_page_last 7189
_journal_paper_doi 10.1039/c1ob05952a
_journal_volume 9
_journal_year 2011
_chemical_formula_sum 'C18 H15 N O3'
_chemical_formula_weight 293.31
_chemical_name_systematic
;
?
;
_space_group_IT_number 43
_symmetry_cell_setting orthorhombic
_symmetry_space_group_name_Hall 'F 2 -2d'
_symmetry_space_group_name_H-M 'F d d 2'
_atom_sites_solution_hydrogens geom
_atom_sites_solution_primary direct
_atom_sites_solution_secondary difmap
_audit_creation_method SHELXL-97
_cell_angle_alpha 90.00
_cell_angle_beta 90.00
_cell_angle_gamma 90.00
_cell_formula_units_Z 16
_cell_length_a 18.004(3)
_cell_length_b 39.249(6)
_cell_length_c 8.1408(11)
_cell_measurement_reflns_used 2821
_cell_measurement_temperature 123
_cell_measurement_theta_max 27.13
_cell_measurement_theta_min 2.49
_cell_volume 5752.6(15)
_computing_cell_refinement 'APEX2 (Bruker AXS, 2006)'
_computing_data_collection 'APEX2 (Bruker AXS, 2006)'
_computing_data_reduction 'SAINT (Bruker AXS, 2004)'
_computing_molecular_graphics 'XSHEL (Bruker AXS,2002)'
_computing_publication_material 'XCIF (Bruker AXS, 2001)'
_computing_structure_refinement 'SHELXL-97 (Sheldrick, 1997)'
_computing_structure_solution 'SHELXS-97 (Sheldrick, 1997)'
_diffrn_ambient_temperature 123
_diffrn_detector_area_resol_mean 8.333
_diffrn_measured_fraction_theta_full 0.992
_diffrn_measured_fraction_theta_max 0.992
_diffrn_measurement_device_type 'Bruker APEXII CCD area detector'
_diffrn_measurement_method 'phi and omega scans'
_diffrn_radiation_monochromator 'Bruker Helios multilayer confocal mirror'
_diffrn_radiation_source 'Bruker TXS fine-focus rotating anode'
_diffrn_radiation_type MoK\a
_diffrn_radiation_wavelength 0.71073
_diffrn_reflns_av_R_equivalents 0.0283
_diffrn_reflns_av_sigmaI/netI 0.0402
_diffrn_reflns_limit_h_max 18
_diffrn_reflns_limit_h_min -23
_diffrn_reflns_limit_k_max 50
_diffrn_reflns_limit_k_min -46
_diffrn_reflns_limit_l_max 10
_diffrn_reflns_limit_l_min -10
_diffrn_reflns_number 7939
_diffrn_reflns_theta_full 27.57
_diffrn_reflns_theta_max 27.57
_diffrn_reflns_theta_min 2.08
_exptl_absorpt_coefficient_mu 0.093
_exptl_absorpt_correction_T_max 0.9935
_exptl_absorpt_correction_T_min 0.9862
_exptl_absorpt_correction_type empirical
_exptl_absorpt_process_details
;
SADABS Sheldrick 1996
;
_exptl_crystal_colour colorless
_exptl_crystal_density_diffrn 1.355
_exptl_crystal_density_method 'not measured'
_exptl_crystal_description block
_exptl_crystal_F_000 2464
_exptl_crystal_size_max 0.15
_exptl_crystal_size_mid 0.07
_exptl_crystal_size_min 0.07
_refine_diff_density_max 0.180
_refine_diff_density_min -0.207
_refine_diff_density_rms 0.040
_refine_ls_abs_structure_details 'Flack H D (1983), Acta Cryst. A39, 876-881'
_refine_ls_abs_structure_Flack -0.4(9)
_refine_ls_extinction_method none
_refine_ls_goodness_of_fit_ref 1.675
_refine_ls_hydrogen_treatment constr
_refine_ls_matrix_type full
_refine_ls_number_parameters 199
_refine_ls_number_reflns 3191
_refine_ls_number_restraints 1
_refine_ls_restrained_S_all 1.675
_refine_ls_R_factor_all 0.0476
_refine_ls_R_factor_gt 0.0391
_refine_ls_shift/su_max 0.000
_refine_ls_shift/su_mean 0.000
_refine_ls_structure_factor_coef Fsqd
_refine_ls_weighting_details 'calc w=1/[\s^2^(Fo^2^)+(0.0000P)^2^+0.0000P] where P=(Fo^2^+2Fc^2^)/3'
_refine_ls_weighting_scheme calc
_refine_ls_wR_factor_gt 0.0546
_refine_ls_wR_factor_ref 0.0557
_reflns_number_gt 2822
_reflns_number_total 3191
_reflns_threshold_expression >2sigma(I)
_cod_data_source_file c1ob05952a.txt
_cod_data_source_block compound9
_cod_depositor_comments
;
The following automatic conversions were performed:

'_symmetry_cell_setting' value 'Orthorhombic' changed to
'orthorhombic' according to
/home/saulius/struct/CIF-dictionaries/cif_core.dic dictionary named
'cif_core.dic' version 2.4.1 from 2010-06-29.

Automatic conversion script
Id: cif_fix_values 1715 2011-07-08 13:25:40Z adriana 
;
_cod_original_cell_volume 5752.6(14)
_cod_original_sg_symbol_H-M 'Fdd2 '
_cod_database_code 7152010

loop_
_symmetry_equiv_pos_as_xyz
'x, y, z'
'-x, -y, z'
'x+1/4, -y+1/4, z+1/4'
'-x+1/4, y+1/4, z+1/4'
'x, y+1/2, z+1/2'
'-x, -y+1/2, z+1/2'
'x+1/4, -y+3/4, z+3/4'
'-x+1/4, y+3/4, z+3/4'
'x+1/2, y, z+1/2'
'-x+1/2, -y, z+1/2'
'x+3/4, -y+1/4, z+3/4'
'-x+3/4, y+1/4, z+3/4'
'x+1/2, y+1/2, z'
'-x+1/2, -y+1/2, z'
'x+3/4, -y+3/4, z+1/4'
'-x+3/4, y+3/4, z+1/4'

loop_
_atom_site_label
_atom_site_type_symbol
_atom_site_fract_x
_atom_site_fract_y
_atom_site_fract_z
_atom_site_U_iso_or_equiv
_atom_site_adp_type
_atom_site_occupancy
_atom_site_symmetry_multiplicity
_atom_site_calc_flag
_atom_site_refinement_flags
C1 C 0.37388(9) -0.04114(4) 0.54413(19) 0.0177(3) Uani 1 1 d .
C2 C 0.34359(8) -0.06928(4) 0.6259(2) 0.0219(4) Uani 1 1 d .
H2 H 0.3001 -0.0668 0.6909 0.026 Uiso 1 1 calc R
C3 C 0.37757(9) -0.10077(4) 0.6113(2) 0.0242(4) Uani 1 1 d .
H3 H 0.3571 -0.1200 0.6658 0.029 Uiso 1 1 calc R
C4 C 0.44151(9) -0.10440(4) 0.5172(2) 0.0270(4) Uani 1 1 d .
H4 H 0.4645 -0.1261 0.5079 0.032 Uiso 1 1 calc R
C5 C 0.47172(9) -0.07660(4) 0.4372(2) 0.0252(4) Uani 1 1 d .
H5 H 0.5157 -0.0791 0.3738 0.030 Uiso 1 1 calc R
C6 C 0.43756(8) -0.04504(4) 0.4500(2) 0.0218(4) Uani 1 1 d .
H6 H 0.4579 -0.0260 0.3939 0.026 Uiso 1 1 calc R
C7 C 0.33729(8) -0.00789(4) 0.55884(19) 0.0183(4) Uani 1 1 d .
C8 C 0.32050(8) 0.04559(4) 0.47783(19) 0.0194(4) Uani 1 1 d .
C9 C 0.26866(8) 0.03697(4) 0.6193(2) 0.0185(4) Uani 1 1 d .
C10 C 0.28181(8) 0.05994(4) 0.7722(2) 0.0196(4) Uani 1 1 d .
H10 H 0.2436 0.0532 0.8552 0.024 Uiso 1 1 calc R
C11 C 0.26703(8) 0.09766(4) 0.7303(2) 0.0245(4) Uani 1 1 d .
H11A H 0.2649 0.1111 0.8332 0.029 Uiso 1 1 calc R
H11B H 0.3086 0.1066 0.6634 0.029 Uiso 1 1 calc R
C12 C 0.19595(9) 0.10219(4) 0.6380(2) 0.0270(4) Uani 1 1 d .
H12 H 0.1752 0.1244 0.6310 0.032 Uiso 1 1 calc R
C13 C 0.16052(9) 0.07678(4) 0.5657(2) 0.0256(4) Uani 1 1 d .
H13 H 0.1154 0.0818 0.5103 0.031 Uiso 1 1 calc R
C14 C 0.18699(8) 0.04040(4) 0.5655(2) 0.0223(4) Uani 1 1 d .
H14A H 0.1813 0.0309 0.4536 0.027 Uiso 1 1 calc R
H14B H 0.1554 0.0268 0.6406 0.027 Uiso 1 1 calc R
C15 C 0.35556(9) 0.05442(4) 0.8512(2) 0.0206(4) Uani 1 1 d .
C16 C 0.37731(9) 0.04830(4) 1.0053(2) 0.0279(4) Uani 1 1 d .
H16 H 0.3460 0.0458 1.0985 0.034 Uiso 1 1 calc R
C17 C 0.45659(9) 0.04617(4) 1.0036(2) 0.0312(4) Uani 1 1 d .
H17 H 0.4882 0.0420 1.0948 0.037 Uiso 1 1 calc R
C18 C 0.47711(9) 0.05122(5) 0.8479(2) 0.0317(4) Uani 1 1 d .
H18 H 0.5271 0.0511 0.8103 0.038 Uiso 1 1 calc R
N1 N 0.28637(7) 0.00112(3) 0.65796(16) 0.0186(3) Uani 1 1 d .
O1 O 0.32816(6) 0.07060(3) 0.39672(13) 0.0243(3) Uani 1 1 d .
O2 O 0.36225(5) 0.01653(3) 0.44627(13) 0.0194(3) Uani 1 1 d .
O3 O 0.41646(6) 0.05656(3) 0.74972(14) 0.0285(3) Uani 1 1 d .

loop_
_atom_site_aniso_label
_atom_site_aniso_U_11
_atom_site_aniso_U_22
_atom_site_aniso_U_33
_atom_site_aniso_U_23
_atom_site_aniso_U_13
_atom_site_aniso_U_12
C1 0.0171(8) 0.0175(8) 0.0184(9) -0.0004(6) -0.0044(7) 0.0005(7)
C2 0.0176(9) 0.0248(9) 0.0231(9) 0.0021(7) -0.0022(7) -0.0018(7)
C3 0.0247(9) 0.0169(9) 0.0310(11) 0.0055(7) -0.0015(9) -0.0030(7)
C4 0.0271(10) 0.0176(9) 0.0363(11) 0.0002(8) -0.0001(9) 0.0058(7)
C5 0.0206(9) 0.0254(10) 0.0295(10) -0.0004(8) 0.0036(8) 0.0022(7)
C6 0.0234(9) 0.0192(9) 0.0228(10) 0.0031(7) -0.0032(8) -0.0021(7)
C7 0.0193(9) 0.0181(9) 0.0174(9) 0.0025(7) -0.0037(8) -0.0045(7)
C8 0.0188(9) 0.0207(9) 0.0187(9) -0.0025(7) -0.0025(8) -0.0014(7)
C9 0.0215(9) 0.0147(8) 0.0192(9) 0.0006(7) 0.0014(7) 0.0004(7)
C10 0.0191(8) 0.0218(9) 0.0178(9) -0.0012(7) 0.0015(8) -0.0006(7)
C11 0.0259(10) 0.0220(9) 0.0256(11) -0.0031(7) 0.0016(9) 0.0009(7)
C12 0.0260(10) 0.0218(9) 0.0333(11) 0.0016(8) 0.0019(9) 0.0044(7)
C13 0.0208(9) 0.0260(10) 0.0299(10) 0.0022(8) -0.0012(8) 0.0046(7)
C14 0.0206(9) 0.0237(9) 0.0227(10) -0.0022(7) -0.0015(8) -0.0018(7)
C15 0.0204(9) 0.0201(9) 0.0212(10) -0.0015(7) 0.0055(8) -0.0026(7)
C16 0.0291(10) 0.0339(11) 0.0209(10) 0.0011(8) 0.0040(8) -0.0009(8)
C17 0.0316(11) 0.0370(11) 0.0250(11) 0.0005(9) -0.0078(9) 0.0016(8)
C18 0.0182(10) 0.0459(12) 0.0310(11) -0.0026(9) -0.0032(9) 0.0002(8)
N1 0.0198(7) 0.0161(7) 0.0200(8) 0.0011(6) -0.0013(6) -0.0012(6)
O1 0.0313(7) 0.0183(6) 0.0233(7) 0.0044(5) 0.0030(6) 0.0002(5)
O2 0.0239(6) 0.0152(6) 0.0193(6) 0.0020(4) 0.0029(5) 0.0021(5)
O3 0.0212(6) 0.0440(8) 0.0204(7) -0.0014(6) 0.0008(5) -0.0022(5)

loop_
_atom_type_symbol
_atom_type_description
_atom_type_scat_dispersion_real
_atom_type_scat_dispersion_imag
_atom_type_scat_source
C C 0.0033 0.0016 'International Tables Vol C Tables 4.2.6.8 and 6.1.1.4'
H H 0.0000 0.0000 'International Tables Vol C Tables 4.2.6.8 and 6.1.1.4'
N N 0.0061 0.0033 'International Tables Vol C Tables 4.2.6.8 and 6.1.1.4'
O O 0.0106 0.0060 'International Tables Vol C Tables 4.2.6.8 and 6.1.1.4'

loop_
_geom_angle_atom_site_label_1
_geom_angle_atom_site_label_2
_geom_angle_atom_site_label_3
_geom_angle
C6 C1 C2 119.84(15)
C6 C1 C7 120.94(14)
C2 C1 C7 119.22(15)
C3 C2 C1 119.43(16)
C3 C2 H2 120.3
C1 C2 H2 120.3
C2 C3 C4 120.33(15)
C2 C3 H3 119.8
C4 C3 H3 119.8
C5 C4 C3 120.30(15)
C5 C4 H4 119.8
C3 C4 H4 119.8
C4 C5 C6 119.70(16)
C4 C5 H5 120.2
C6 C5 H5 120.2
C5 C6 C1 120.40(15)
C5 C6 H6 119.8
C1 C6 H6 119.8
N1 C7 O2 117.14(13)
N1 C7 C1 128.55(14)
O2 C7 C1 114.31(13)
O1 C8 O2 120.75(14)
O1 C8 C9 132.40(15)
O2 C8 C9 106.82(13)
N1 C9 C8 103.94(12)
N1 C9 C14 110.49(12)
C8 C9 C14 110.57(13)
N1 C9 C10 110.42(12)
C8 C9 C10 112.57(12)
C14 C9 C10 108.79(12)
C15 C10 C11 112.84(12)
C15 C10 C9 113.37(13)
C11 C10 C9 110.69(13)
C15 C10 H10 106.5
C11 C10 H10 106.5
C9 C10 H10 106.5
C12 C11 C10 111.89(13)
C12 C11 H11A 109.2
C10 C11 H11A 109.2
C12 C11 H11B 109.2
C10 C11 H11B 109.2
H11A C11 H11B 107.9
C13 C12 C11 123.18(15)
C13 C12 H12 118.4
C11 C12 H12 118.4
C12 C13 C14 124.28(16)
C12 C13 H13 117.9
C14 C13 H13 117.9
C13 C14 C9 112.64(13)
C13 C14 H14A 109.1
C9 C14 H14A 109.1
C13 C14 H14B 109.1
C9 C14 H14B 109.1
H14A C14 H14B 107.8
C16 C15 O3 109.96(14)
C16 C15 C10 133.80(15)
O3 C15 C10 116.22(14)
C15 C16 C17 107.10(16)
C15 C16 H16 126.4
C17 C16 H16 126.4
C18 C17 C16 106.07(16)
C18 C17 H17 127.0
C16 C17 H17 127.0
C17 C18 O3 110.87(15)
C17 C18 H18 124.6
O3 C18 H18 124.6
C7 N1 C9 106.59(13)
C8 O2 C7 105.51(11)
C18 O3 C15 105.99(12)

loop_
_geom_bond_atom_site_label_1
_geom_bond_atom_site_label_2
_geom_bond_distance
C1 C6 1.387(2)
C1 C2 1.400(2)
C1 C7 1.467(2)
C2 C3 1.384(2)
C2 H2 0.9500
C3 C4 1.390(2)
C3 H3 0.9500
C4 C5 1.382(2)
C4 H4 0.9500
C5 C6 1.387(2)
C5 H5 0.9500
C6 H6 0.9500
C7 N1 1.2715(18)
C7 O2 1.4003(17)
C8 O1 1.1912(17)
C8 O2 1.3897(17)
C8 C9 1.520(2)
C9 N1 1.4766(18)
C9 C14 1.5401(19)
C9 C10 1.555(2)
C10 C15 1.491(2)
C10 C11 1.543(2)
C10 H10 1.0000
C11 C12 1.495(2)
C11 H11A 0.9900
C11 H11B 0.9900
C12 C13 1.322(2)
C12 H12 0.9500
C13 C14 1.505(2)
C13 H13 0.9500
C14 H14A 0.9900
C14 H14B 0.9900
C15 C16 1.336(2)
C15 O3 1.3755(17)
C16 C17 1.430(2)
C16 H16 0.9500
C17 C18 1.335(2)
C17 H17 0.9500
C18 O3 1.3696(19)
C18 H18 0.9500
